data_7104459
loop_
_publ_author_name
'Llorente, Gonzalo Rincon'
'Dufourg-Madec, Marie-Beatrice'
'Crouch, David J'
'Pritchard, Robin G'
'Ogier, Simon'
'Yeates, Stephen G'

_publ_section_title
;
 High performance, acene-based organic thin film transistors.
;
_journal_issue 21
_journal_name_full 'Chemical communications (Cambridge, England)'
_journal_page_first 3059
_journal_page_last 3061
_journal_paper_doi 10.1039/b901448a
_journal_volume 34
_journal_year 2009
_chemical_compound_source 'synthesis as described'
_chemical_formula_moiety 'C48 H62 Si2'
_chemical_formula_sum 'C48 H62 Si2'
_chemical_formula_weight 695.16
_chemical_name_systematic
;
?
;
_space_group_IT_number 2
_symmetry_cell_setting triclinic
_symmetry_Int_Tables_number 2
_symmetry_space_group_name_Hall '-P 1'
_symmetry_space_group_name_H-M 'P -1'
_atom_sites_solution_hydrogens geom
_atom_sites_solution_primary direct
_atom_sites_solution_secondary difmap
_audit_conform_dict_location ftp://ftp.iucr.org/pub/cif_core.dic
_audit_conform_dict_name cif_core.dic
_audit_conform_dict_version 2.3
_audit_creation_date 2008-07-31T01:04:20-00:00
_audit_creation_method 'WinGX routine CIF_UPDATE'
_cell_angle_alpha 70.694(2)
_cell_angle_beta 84.900(2)
_cell_angle_gamma 82.342(5)
_cell_formula_units_Z 1
_cell_length_a 9.0135(6)
_cell_length_b 10.2107(5)
_cell_length_c 11.7743(8)
_cell_measurement_reflns_used 3080
_cell_measurement_temperature 100(2)
_cell_measurement_theta_max 25
_cell_measurement_theta_min 2
_cell_measurement_wavelength 0.71073
_cell_volume 1012.41(11)
_computing_cell_refinement 'HKL Scalepack (Otwinowski & Minor 1997)'
_computing_data_collection 'Collect (Nonius BV, 1997-2000)'
_computing_data_reduction 'HKL Denzo and Scalepack (Otwinowski & Minor 1997)'
_computing_molecular_graphics 'Ortep-3 for Windows (Farrugia, 1997)'
_computing_publication_material 'WinGX publication routines (Farrugia, 1999)'
_computing_structure_refinement 'SHELXL-97 (Sheldrick, 1997)'
_computing_structure_solution 'SIR92 (Giacovazzo et al, 1993)'
_diffrn_ambient_temperature 173(2)
_diffrn_detector 'CCD plate'
_diffrn_detector_area_resol_mean 9
_diffrn_measured_fraction_theta_full 0.939
_diffrn_measured_fraction_theta_max 0.939
_diffrn_measurement_device '95mm CCD camera on \k-goniostat'
_diffrn_measurement_device_type KappaCCD
_diffrn_measurement_method 'CCD rotation images, thick slices'
_diffrn_orient_matrix_type 'by Nonius Collect from scalepack cell'
_diffrn_orient_matrix_UB_11 0.222615E-1
_diffrn_orient_matrix_UB_12 -0.24416E-1
_diffrn_orient_matrix_UB_13 -0.757597E-1
_diffrn_orient_matrix_UB_21 -0.13716E-2
_diffrn_orient_matrix_UB_22 -0.101194
_diffrn_orient_matrix_UB_23 0.47375E-1
_diffrn_orient_matrix_UB_31 -0.10983
_diffrn_orient_matrix_UB_32 0.80866E-2
_diffrn_orient_matrix_UB_33 -0.115398E-1
_diffrn_radiation_monochromator graphite
_diffrn_radiation_probe x-ray
_diffrn_radiation_type MoK\a
_diffrn_radiation_wavelength 0.71073
_diffrn_reflns_av_R_equivalents 0.098
_diffrn_reflns_av_unetI/netI 0.0753
_diffrn_reflns_limit_h_max 10
_diffrn_reflns_limit_h_min 0
_diffrn_reflns_limit_k_max 12
_diffrn_reflns_limit_k_min -12
_diffrn_reflns_limit_l_max 14
_diffrn_reflns_limit_l_min -14
_diffrn_reflns_number 5600
_diffrn_reflns_reduction_process
;
Scaled and merged with SORTAV
R.H. Blessing, (1987) Cryst. Rev. 1, 3-58
R.H. Blessing, (1989) J. Appl. Cryst. 22, 396-397
;
_diffrn_reflns_theta_full 25.5
_diffrn_reflns_theta_max 25.5
_diffrn_reflns_theta_min 3.02
_diffrn_source 'Enraf Nonius FR590'
_exptl_absorpt_coefficient_mu 0.12
_exptl_absorpt_correction_T_max 0.9952
_exptl_absorpt_correction_T_min 0.965
_exptl_absorpt_correction_type multi-scan
_exptl_absorpt_process_details
;
R.H. Blessing, Acta Cryst. (1995), A51, 33-38
;
_exptl_crystal_colour colourless
_exptl_crystal_density_diffrn 1.14
_exptl_crystal_density_method 'not measured'
_exptl_crystal_description blade
_exptl_crystal_F_000 378
_exptl_crystal_size_max 0.3
_exptl_crystal_size_mid 0.12
_exptl_crystal_size_min 0.04
_refine_diff_density_max 0.647
_refine_diff_density_min -0.668
_refine_diff_density_rms 0.106
_refine_ls_extinction_coef 0.042(8)
_refine_ls_extinction_expression Fc^*^=kFc[1+0.001xFc^2^\l^3^/sin(2\q)]^-1/4^
_refine_ls_extinction_method SHELXL
_refine_ls_goodness_of_fit_ref 1.025
_refine_ls_hydrogen_treatment mixed
_refine_ls_matrix_type full
_refine_ls_number_parameters 229
_refine_ls_number_reflns 3548
_refine_ls_number_restraints 0
_refine_ls_restrained_S_all 1.025
_refine_ls_R_factor_all 0.1849
_refine_ls_R_factor_gt 0.118
_refine_ls_shift/su_max 0.005
_refine_ls_shift/su_mean 0.001
_refine_ls_structure_factor_coef Fsqd
_refine_ls_weighting_details 'calc w=1/[\s^2^(Fo^2^)+(0.0150P)^2^+7.0000P] where P=(Fo^2^+2Fc^2^)/3'
_refine_ls_weighting_scheme calc
_refine_ls_wR_factor_gt 0.2393
_refine_ls_wR_factor_ref 0.2784
_reflns_number_gt 2149
_reflns_number_total 3548
_reflns_threshold_expression >2sigma(I)
_cod_data_source_file b901448a.txt
_cod_data_source_block shelxla
_cod_database_code 7104459

loop_
_symmetry_equiv_pos_as_xyz
'x, y, z'
'-x, -y, -z'

loop_
_atom_site_label
_atom_site_type_symbol
_atom_site_fract_x
_atom_site_fract_y
_atom_site_fract_z
_atom_site_U_iso_or_equiv
_atom_site_adp_type
_atom_site_occupancy
_atom_site_symmetry_multiplicity
_atom_site_calc_flag
_atom_site_refinement_flags
_atom_site_disorder_assembly
_atom_site_disorder_group
C1 C 0.4857(7) 0.2226(6) 0.2294(5) 0.0412(14) Uani 1 1 d . . .
C2 C 0.4928(6) 0.1505(6) 0.1650(5) 0.0363(13) Uani 1 1 d . . .
C3 C 0.4982(6) 0.0731(6) 0.0822(5) 0.0359(13) Uani 1 1 d . . .
C4 C 0.6220(6) 0.0723(5) 0.0023(5) 0.0352(13) Uani 1 1 d . . .
C5 C 0.7456(7) 0.1436(5) 0.0001(5) 0.0367(13) Uani 1 1 d . . .
H5 H 0.7454 0.1918 0.0567 0.044 Uiso 1 1 calc R . .
C6 C 0.8669(7) 0.1470(6) -0.0798(5) 0.0375(13) Uani 1 1 d . . .
C7 C 0.9929(7) 0.2199(6) -0.0793(5) 0.0395(14) Uani 1 1 d . . .
C8 C 1.1095(7) 0.2172(6) -0.1594(6) 0.0478(15) Uani 1 1 d . . .
H8 H 1.193 0.2648 -0.1589 0.057 Uiso 1 1 calc R . .
C9 C 1.1110(8) 0.1457(6) -0.2439(6) 0.0490(16) Uani 1 1 d . . .
H9 H 1.1958 0.1463 -0.2981 0.059 Uiso 1 1 calc R . .
C10 C 0.9949(7) 0.0761(6) -0.2500(5) 0.0438(15) Uani 1 1 d . . .
C11 C 0.8709(7) 0.0735(6) -0.1664(5) 0.0397(14) Uani 1 1 d . . .
C12 C 0.7501(7) 0.0018(5) -0.1647(5) 0.0367(13) Uani 1 1 d . . .
H12 H 0.7519 -0.0474 -0.2207 0.044 Uiso 1 1 calc R . .
C13 C 0.3756(6) 0.0014(5) 0.0835(5) 0.0346(13) Uani 1 1 d . . .
C14 C 0.9920(7) 0.2984(6) 0.0090(6) 0.0456(15) Uani 1 1 d . . .
H14A H 1.0887 0.3349 0.0025 0.068 Uiso 1 1 calc R . .
H14B H 0.975 0.2352 0.0911 0.068 Uiso 1 1 calc R . .
H14C H 0.9117 0.376 -0.009 0.068 Uiso 1 1 calc R . .
C15 C 0.9976(8) 0.0047(7) -0.3434(6) 0.0526(17) Uani 1 1 d . . .
H15A H 1.0944 0.0113 -0.3887 0.079 Uiso 1 1 calc R . .
H15B H 0.9171 0.05 -0.3987 0.079 Uiso 1 1 calc R . .
H15C H 0.983 -0.0938 -0.3036 0.079 Uiso 1 1 calc R . .
C16 C 0.5729(7) 0.3039(6) 0.4388(5) 0.0408(14) Uani 1 1 d . . .
H16 H 0.5434 0.3747 0.4808 0.049 Uiso 1 1 calc R . .
C17 C 0.7404(8) 0.3110(7) 0.4012(6) 0.0550(17) Uani 1 1 d . . .
H17A H 0.7544 0.4026 0.3422 0.082 Uiso 1 1 calc R . .
H17B H 0.7762 0.2378 0.3653 0.082 Uiso 1 1 calc R . .
H17C H 0.7973 0.2969 0.4723 0.082 Uiso 1 1 calc R . .
C18 C 0.5513(9) 0.1616(6) 0.5313(6) 0.0561(18) Uani 1 1 d . . .
H18A H 0.4449 0.1577 0.5563 0.084 Uiso 1 1 calc R . .
H18B H 0.6095 0.1475 0.6017 0.084 Uiso 1 1 calc R . .
H18C H 0.5856 0.0882 0.4955 0.084 Uiso 1 1 calc R . .
C19 C 0.4817(8) 0.5253(6) 0.1957(5) 0.0466(16) Uani 1 1 d . . .
H19 H 0.3923 0.5565 0.145 0.056 Uiso 1 1 calc R . .
C20 C 0.6210(8) 0.5227(7) 0.1089(6) 0.0524(17) Uani 1 1 d . . .
H20A H 0.6158 0.452 0.0702 0.079 Uiso 1 1 calc R . .
H20B H 0.7121 0.4999 0.1544 0.079 Uiso 1 1 calc R . .
H20C H 0.6232 0.6146 0.0471 0.079 Uiso 1 1 calc R . .
C21 C 0.4908(9) 0.6373(6) 0.2554(6) 0.0539(18) Uani 1 1 d . . .
H21A H 0.4026 0.6402 0.3099 0.081 Uiso 1 1 calc R . .
H21B H 0.4939 0.7286 0.193 0.081 Uiso 1 1 calc R . .
H21C H 0.5817 0.6143 0.3011 0.081 Uiso 1 1 calc R . .
C22 C 0.2485(7) 0.3428(7) 0.3658(6) 0.0477(16) Uani 1 1 d . . .
H22 H 0.2381 0.2423 0.411 0.057 Uiso 1 1 calc R . .
C23 C 0.1428(8) 0.3862(8) 0.2600(7) 0.064(2) Uani 1 1 d . . .
H23A H 0.1763 0.332 0.2058 0.096 Uiso 1 1 calc R . .
H23B H 0.1445 0.4859 0.2157 0.096 Uiso 1 1 calc R . .
H23C H 0.0405 0.3683 0.2915 0.096 Uiso 1 1 calc R . .
C24 C 0.1987(9) 0.4226(8) 0.4531(7) 0.066(2) Uani 1 1 d . . .
H24A H 0.2674 0.3931 0.5193 0.099 Uiso 1 1 calc R . .
H24B H 0.0971 0.4036 0.4856 0.099 Uiso 1 1 calc R . .
H24C H 0.1997 0.5229 0.411 0.099 Uiso 1 1 calc R . .
Si1 Si 0.4502(2) 0.35156(17) 0.30879(15) 0.0403(5) Uani 1 1 d . . .

loop_
_atom_site_aniso_label
_atom_site_aniso_U_11
_atom_site_aniso_U_22
_atom_site_aniso_U_33
_atom_site_aniso_U_23
_atom_site_aniso_U_13
_atom_site_aniso_U_12
C1 0.048(4) 0.044(3) 0.038(3) -0.022(3) 0.002(3) -0.011(3)
C2 0.044(3) 0.032(3) 0.038(3) -0.017(2) -0.002(2) -0.005(2)
C3 0.043(3) 0.039(3) 0.037(3) -0.025(3) -0.001(2) -0.008(2)
C4 0.043(3) 0.034(3) 0.035(3) -0.021(2) -0.004(2) 0.001(2)
C5 0.049(4) 0.035(3) 0.032(3) -0.017(2) -0.006(3) -0.003(3)
C6 0.043(3) 0.035(3) 0.038(3) -0.015(2) -0.003(3) -0.007(2)
C7 0.049(4) 0.033(3) 0.041(3) -0.015(3) -0.006(3) -0.007(3)
C8 0.050(4) 0.045(3) 0.053(4) -0.021(3) 0.005(3) -0.013(3)
C9 0.056(4) 0.040(3) 0.054(4) -0.020(3) 0.010(3) -0.009(3)
C10 0.058(4) 0.036(3) 0.038(3) -0.016(3) 0.004(3) -0.003(3)
C11 0.051(4) 0.033(3) 0.036(3) -0.016(2) 0.000(3) 0.001(3)
C12 0.051(4) 0.034(3) 0.032(3) -0.019(2) -0.002(3) -0.006(3)
C13 0.047(3) 0.028(3) 0.033(3) -0.017(2) -0.005(2) 0.000(2)
C14 0.052(4) 0.038(3) 0.050(4) -0.017(3) 0.000(3) -0.009(3)
C15 0.065(5) 0.051(4) 0.047(4) -0.029(3) 0.013(3) -0.004(3)
C16 0.053(4) 0.036(3) 0.039(3) -0.020(3) -0.002(3) -0.005(3)
C17 0.059(4) 0.047(4) 0.060(4) -0.019(3) -0.007(3) -0.005(3)
C18 0.073(5) 0.039(3) 0.054(4) -0.013(3) -0.011(4) -0.002(3)
C19 0.064(4) 0.041(3) 0.042(3) -0.025(3) -0.006(3) 0.000(3)
C20 0.073(5) 0.050(4) 0.040(3) -0.020(3) 0.001(3) -0.014(3)
C21 0.093(5) 0.029(3) 0.044(4) -0.017(3) -0.008(3) -0.006(3)
C22 0.046(4) 0.049(4) 0.051(4) -0.024(3) 0.007(3) -0.005(3)
C23 0.056(5) 0.071(5) 0.068(5) -0.026(4) -0.011(4) 0.001(4)
C24 0.065(5) 0.072(5) 0.068(5) -0.039(4) 0.015(4) -0.002(4)
Si1 0.0489(11) 0.0412(9) 0.0394(9) -0.0245(7) 0.0014(7) -0.0068(7)

loop_
_atom_type_symbol
_atom_type_description
_atom_type_scat_dispersion_real
_atom_type_scat_dispersion_imag
_atom_type_scat_source
C C 0.0033 0.0016 'International Tables Vol C Tables 4.2.6.8 and 6.1.1.4'
H H 0 0 'International Tables Vol C Tables 4.2.6.8 and 6.1.1.4'
Si Si 0.0817 0.0704 'International Tables Vol C Tables 4.2.6.8 and 6.1.1.4'

loop_
_geom_angle_atom_site_label_1
_geom_angle_atom_site_label_2
_geom_angle_atom_site_label_3
_geom_angle
_geom_angle_site_symmetry_1
_geom_angle_site_symmetry_3
_geom_angle_publ_flag
C2 C1 Si1 169.9(6) . . ?
C1 C2 C3 176.2(6) . . ?
C4 C3 C13 121.7(5) . . ?
C4 C3 C2 120.2(5) . . ?
C13 C3 C2 118.1(5) . . ?
C3 C4 C5 122.3(5) . . ?
C3 C4 C13 119.9(5) . 2_655 ?
C5 C4 C13 117.8(5) . 2_655 ?
C6 C5 C4 123.2(5) . . ?
C6 C5 H5 118.4 . . ?
C4 C5 H5 118.4 . . ?
C5 C6 C7 122.1(5) . . ?
C5 C6 C11 119.6(5) . . ?
C7 C6 C11 118.3(5) . . ?
C8 C7 C6 118.9(5) . . ?
C8 C7 C14 121.4(5) . . ?
C6 C7 C14 119.7(5) . . ?
C7 C8 C9 122.0(6) . . ?
C7 C8 H8 119 . . ?
C9 C8 H8 119 . . ?
C10 C9 C8 122.0(6) . . ?
C10 C9 H9 119 . . ?
C8 C9 H9 119 . . ?
C9 C10 C11 118.2(5) . . ?
C9 C10 C15 120.9(6) . . ?
C11 C10 C15 121.0(6) . . ?
C12 C11 C10 121.6(5) . . ?
C12 C11 C6 117.8(5) . . ?
C10 C11 C6 120.5(5) . . ?
C11 C12 C13 122.9(5) . 2_655 ?
C11 C12 H12 118.5 . . ?
C13 C12 H12 118.5 2_655 . ?
C3 C13 C12 123.0(5) . 2_655 ?
C3 C13 C4 118.3(5) . 2_655 ?
C12 C13 C4 118.6(5) 2_655 2_655 ?
C7 C14 H14A 109.5 . . ?
C7 C14 H14B 109.5 . . ?
H14A C14 H14B 109.5 . . ?
C7 C14 H14C 109.5 . . ?
H14A C14 H14C 109.5 . . ?
H14B C14 H14C 109.5 . . ?
C10 C15 H15A 109.5 . . ?
C10 C15 H15B 109.5 . . ?
H15A C15 H15B 109.5 . . ?
C10 C15 H15C 109.5 . . ?
H15A C15 H15C 109.5 . . ?
H15B C15 H15C 109.5 . . ?
C18 C16 C17 109.5(5) . . ?
C18 C16 Si1 113.4(4) . . ?
C17 C16 Si1 113.4(4) . . ?
C18 C16 H16 106.7 . . ?
C17 C16 H16 106.7 . . ?
Si1 C16 H16 106.7 . . ?
C16 C17 H17A 109.5 . . ?
C16 C17 H17B 109.5 . . ?
H17A C17 H17B 109.5 . . ?
C16 C17 H17C 109.5 . . ?
H17A C17 H17C 109.5 . . ?
H17B C17 H17C 109.5 . . ?
C16 C18 H18A 109.5 . . ?
C16 C18 H18B 109.5 . . ?
H18A C18 H18B 109.5 . . ?
C16 C18 H18C 109.5 . . ?
H18A C18 H18C 109.5 . . ?
H18B C18 H18C 109.5 . . ?
C21 C19 C20 109.0(5) . . ?
C21 C19 Si1 112.3(4) . . ?
C20 C19 Si1 114.5(4) . . ?
C21 C19 H19 106.9 . . ?
C20 C19 H19 106.9 . . ?
Si1 C19 H19 106.9 . . ?
C19 C20 H20A 109.5 . . ?
C19 C20 H20B 109.5 . . ?
H20A C20 H20B 109.5 . . ?
C19 C20 H20C 109.5 . . ?
H20A C20 H20C 109.5 . . ?
H20B C20 H20C 109.5 . . ?
C19 C21 H21A 109.5 . . ?
C19 C21 H21B 109.5 . . ?
H21A C21 H21B 109.5 . . ?
C19 C21 H21C 109.5 . . ?
H21A C21 H21C 109.5 . . ?
H21B C21 H21C 109.5 . . ?
C24 C22 C23 111.1(6) . . ?
C24 C22 Si1 114.8(5) . . ?
C23 C22 Si1 110.9(5) . . ?
C24 C22 H22 106.5 . . ?
C23 C22 H22 106.5 . . ?
Si1 C22 H22 106.5 . . ?
C22 C23 H23A 109.5 . . ?
C22 C23 H23B 109.5 . . ?
H23A C23 H23B 109.5 . . ?
C22 C23 H23C 109.5 . . ?
H23A C23 H23C 109.5 . . ?
H23B C23 H23C 109.5 . . ?
C22 C24 H24A 109.5 . . ?
C22 C24 H24B 109.5 . . ?
H24A C24 H24B 109.5 . . ?
C22 C24 H24C 109.5 . . ?
H24A C24 H24C 109.5 . . ?
H24B C24 H24C 109.5 . . ?
C1 Si1 C16 110.9(3) . . ?
C1 Si1 C19 107.0(3) . . ?
C16 Si1 C19 112.3(3) . . ?
C1 Si1 C22 104.6(3) . . ?
C16 Si1 C22 109.5(3) . . ?
C19 Si1 C22 112.3(3) . . ?

loop_
_geom_bond_atom_site_label_1
_geom_bond_atom_site_label_2
_geom_bond_distance
_geom_bond_site_symmetry_2
_geom_bond_publ_flag
C1 C2 1.213(7) . ?
C1 Si1 1.832(6) . ?
C2 C3 1.438(7) . ?
C3 C4 1.395(8) . ?
C3 C13 1.401(8) . ?
C4 C5 1.403(8) . ?
C4 C13 1.443(7) 2_655 ?
C5 C6 1.374(8) . ?
C5 H5 0.95 . ?
C6 C7 1.440(8) . ?
C6 C11 1.447(7) . ?
C7 C8 1.352(8) . ?
C7 C14 1.507(8) . ?
C8 C9 1.413(8) . ?
C8 H8 0.95 . ?
C9 C10 1.360(9) . ?
C9 H9 0.95 . ?
C10 C11 1.420(8) . ?
C10 C15 1.504(8) . ?
C11 C12 1.387(8) . ?
C12 C13 1.412(8) 2_655 ?
C12 H12 0.95 . ?
C13 C12 1.412(8) 2_655 ?
C13 C4 1.443(7) 2_655 ?
C14 H14A 0.98 . ?
C14 H14B 0.98 . ?
C14 H14C 0.98 . ?
C15 H15A 0.98 . ?
C15 H15B 0.98 . ?
C15 H15C 0.98 . ?
C16 C18 1.526(8) . ?
C16 C17 1.540(9) . ?
C16 Si1 1.862(6) . ?
C16 H16 1 . ?
C17 H17A 0.98 . ?
C17 H17B 0.98 . ?
C17 H17C 0.98 . ?
C18 H18A 0.98 . ?
C18 H18B 0.98 . ?
C18 H18C 0.98 . ?
C19 C21 1.540(7) . ?
C19 C20 1.550(9) . ?
C19 Si1 1.872(6) . ?
C19 H19 1 . ?
C20 H20A 0.98 . ?
C20 H20B 0.98 . ?
C20 H20C 0.98 . ?
C21 H21A 0.98 . ?
C21 H21B 0.98 . ?
C21 H21C 0.98 . ?
C22 C24 1.517(8) . ?
C22 C23 1.546(9) . ?
C22 Si1 1.885(6) . ?
C22 H22 1 . ?
C23 H23A 0.98 . ?
C23 H23B 0.98 . ?
C23 H23C 0.98 . ?
C24 H24A 0.98 . ?
C24 H24B 0.98 . ?
C24 H24C 0.98 . ?
